data_4113608
loop_
_publ_author_name
'Christoph J. Fahrni'
'Liuchun Yang'
'Donald G. VanDerveer'

_publ_contact_author 'Christoph J. Fahrni'
_publ_contact_author_email fahrni@chemistry.gatech.edu
_publ_section_title
;
 Tuning the Photoinduced Electron-Transfer Thermodynamics in
 1,3,5-Triaryl-2-pyrazoline Fluorophores: X-ray Structures, Photophysical
 Characterization, Computational Analysis, and in Vivo Evaluation
;
_journal_name_full 'Journal of the American Chemical Society'
_journal_page_first 3799
_journal_page_last 3812
_journal_paper_doi 10.1021/ja028266o
_journal_volume 125
_journal_year 2003
_chemical_formula_sum 'C27 H28 N4 O'
_chemical_formula_weight 424.53
_chemical_melting_point 455(1)
_chemical_name_systematic
; 
4-[5-(4-Diethylamino-phenyl)-3-(4-methoxy-phenyl)-4,5-dihydro-
pyrazol-1-yl]-benzonitrile
;
_space_group_IT_number 14
_symmetry_cell_setting monoclinic
_symmetry_space_group_name_Hall '-P 2ybc'
_symmetry_space_group_name_H-M 'P 1 21/c 1'
_atom_sites_solution_hydrogens geom
_atom_sites_solution_primary direct
_atom_sites_solution_secondary difmap
_audit_creation_method SHELXL-97
_cell_angle_alpha 90.00
_cell_angle_beta 91.230(3)
_cell_angle_gamma 90.00
_cell_formula_units_Z 4
_cell_length_a 10.3198(19)
_cell_length_b 18.060(3)
_cell_length_c 12.218(2)
_cell_measurement_reflns_used 868
_cell_measurement_temperature 193(2)
_cell_measurement_theta_max 27.66
_cell_measurement_theta_min 2.81
_cell_volume 2276.6(7)
_computing_cell_refinement 'Bruker XSCANS'
_computing_data_collection 'Bruker XSCANS'
_computing_data_reduction 'Bruker SHELXTL'
_computing_molecular_graphics 'Bruker SHELXTL'
_computing_publication_material 'Bruker SHELXTL'
_computing_structure_refinement 'SHELXL-97 (Sheldrick, 1997)'
_computing_structure_solution 'SHELXS-97 (Sheldrick, 1990)'
_diffrn_ambient_temperature 193(2)
_diffrn_measured_fraction_theta_full 1.000
_diffrn_measured_fraction_theta_max 1.000
_diffrn_measurement_device_type 'Bruker 1K CCD'
_diffrn_measurement_method '\w scans'
_diffrn_radiation_monochromator graphite
_diffrn_radiation_source 'normal-focus sealed tube'
_diffrn_radiation_type MoK\a
_diffrn_radiation_wavelength 0.71073
_diffrn_reflns_av_R_equivalents 0.0413
_diffrn_reflns_av_sigmaI/netI 0.0514
_diffrn_reflns_limit_h_max 12
_diffrn_reflns_limit_h_min -11
_diffrn_reflns_limit_k_max 21
_diffrn_reflns_limit_k_min -17
_diffrn_reflns_limit_l_max 14
_diffrn_reflns_limit_l_min -14
_diffrn_reflns_number 11674
_diffrn_reflns_theta_full 25.00
_diffrn_reflns_theta_max 25.00
_diffrn_reflns_theta_min 1.97
_exptl_absorpt_coefficient_mu 0.077
_exptl_absorpt_correction_T_max 0.9948
_exptl_absorpt_correction_T_min 0.9458
_exptl_absorpt_correction_type multi-scan
_exptl_absorpt_process_details 'Blessing, Acta Cryst. (1995) A51 33-38'
_exptl_crystal_colour yellow
_exptl_crystal_density_diffrn 1.239
_exptl_crystal_description needle
_exptl_crystal_F_000 904
_exptl_crystal_size_max 0.73
_exptl_crystal_size_mid 0.07
_exptl_crystal_size_min 0.07
_refine_diff_density_max 0.175
_refine_diff_density_min -0.164
_refine_diff_density_rms 0.034
_refine_ls_extinction_method none
_refine_ls_goodness_of_fit_ref 1.013
_refine_ls_hydrogen_treatment mixed
_refine_ls_matrix_type full
_refine_ls_number_parameters 311
_refine_ls_number_reflns 4020
_refine_ls_number_restraints 0
_refine_ls_restrained_S_all 1.013
_refine_ls_R_factor_all 0.0691
_refine_ls_R_factor_gt 0.0398
_refine_ls_shift/su_max 0.000
_refine_ls_shift/su_mean 0.000
_refine_ls_structure_factor_coef Fsqd
_refine_ls_weighting_details 'calc w=1/[\s^2^(Fo^2^)+(0.0403P)^2^+0.2264P] where P=(Fo^2^+2Fc^2^)/3'
_refine_ls_weighting_scheme calc
_refine_ls_wR_factor_gt 0.0877
_refine_ls_wR_factor_ref 0.0999
_reflns_number_gt 2799
_reflns_number_total 4020
_reflns_threshold_expression >2sigma(I)
_cod_data_source_file ja028266osi20021210_012116_6.cif
_cod_data_source_block 2d
_cod_original_cell_volume 2276.5(7)
_cod_database_code 4113608

loop_
_symmetry_equiv_pos_as_xyz
'x, y, z'
'-x, y+1/2, -z+1/2'
'-x, -y, -z'
'x, -y-1/2, z-1/2'

loop_
_atom_site_label
_atom_site_type_symbol
_atom_site_fract_x
_atom_site_fract_y
_atom_site_fract_z
_atom_site_U_iso_or_equiv
_atom_site_adp_type
_atom_site_occupancy
_atom_site_symmetry_multiplicity
_atom_site_calc_flag
_atom_site_refinement_flags
N1 N 0.28448(13) 0.21487(8) 0.86026(11) 0.0288(3) Uani 1 1 d .
N2 N 0.28852(13) 0.15212(8) 0.92460(11) 0.0276(3) Uani 1 1 d .
C3 C 0.18145(15) 0.14769(9) 0.97785(13) 0.0256(4) Uani 1 1 d .
C4 C 0.09157(16) 0.21161(10) 0.95586(14) 0.0315(4) Uani 1 1 d .
H4A H 0.0687 0.2358 1.0227 0.037(4) Uiso 1 1 calc R
H4B H 0.0139 0.1955 0.9184 0.037(4) Uiso 1 1 calc R
C5 C 0.17155(15) 0.26352(10) 0.88285(13) 0.0275(4) Uani 1 1 d .
H5 H 0.1243 0.2736 0.8160 0.038(5) Uiso 1 1 calc R
C6 C 0.39029(15) 0.23515(9) 0.80101(13) 0.0265(4) Uani 1 1 d .
C7 C 0.38142(16) 0.29483(10) 0.72798(13) 0.0284(4) Uani 1 1 d .
H7 H 0.3036 0.3239 0.7238 0.029(4) Uiso 1 1 calc R
C8 C 0.48359(16) 0.31186(10) 0.66238(14) 0.0313(4) Uani 1 1 d .
H8 H 0.4759 0.3521 0.6113 0.031(5) Uiso 1 1 calc R
C9 C 0.59817(16) 0.27142(10) 0.66910(14) 0.0336(4) Uani 1 1 d .
C10 C 0.60931(17) 0.21408(11) 0.74489(15) 0.0383(5) Uani 1 1 d .
H10 H 0.6892 0.1871 0.7518 0.042(5) Uiso 1 1 calc R
C11 C 0.50728(16) 0.19565(10) 0.80976(15) 0.0339(4) Uani 1 1 d .
H11 H 0.5159 0.1557 0.8612 0.030(5) Uiso 1 1 calc R
C12 C 0.15507(15) 0.08473(9) 1.04878(12) 0.0256(4) Uani 1 1 d .
C13 C 0.24737(17) 0.02921(10) 1.06716(14) 0.0330(4) Uani 1 1 d .
H13 H 0.3304 0.0330 1.0336 0.047(6) Uiso 1 1 calc R
C14 C 0.22137(17) -0.03057(10) 1.13222(15) 0.0362(4) Uani 1 1 d .
H14 H 0.2866 -0.0677 1.1446 0.043(5) Uiso 1 1 calc R
C15 C 0.10077(17) -0.03775(10) 1.18059(13) 0.0301(4) Uani 1 1 d .
C16 C 0.00775(16) 0.01579(10) 1.16214(13) 0.0294(4) Uani 1 1 d .
H16 H -0.0759 0.0111 1.1943 0.035(5) Uiso 1 1 calc R
C17 C 0.03520(16) 0.07643(10) 1.09708(13) 0.0284(4) Uani 1 1 d .
H17 H -0.0301 0.1136 1.0851 0.037(5) Uiso 1 1 calc R
C18 C 0.21503(15) 0.33514(9) 0.93515(12) 0.0251(4) Uani 1 1 d .
C19 C 0.17342(16) 0.40370(10) 0.89829(13) 0.0279(4) Uani 1 1 d .
H19 H 0.1127 0.4061 0.8378 0.034(5) Uiso 1 1 calc R
C20 C 0.21644(16) 0.46885(10) 0.94571(13) 0.0295(4) Uani 1 1 d .
H20 H 0.1830 0.5152 0.9190 0.037(5) Uiso 1 1 calc R
C21 C 0.30819(16) 0.46870(10) 1.03227(13) 0.0279(4) Uani 1 1 d .
C22 C 0.34865(17) 0.39881(10) 1.07017(14) 0.0329(4) Uani 1 1 d .
H22 H 0.4087 0.3958 1.1311 0.040(5) Uiso 1 1 calc R
C23 C 0.30418(17) 0.33480(10) 1.02186(14) 0.0321(4) Uani 1 1 d .
H23 H 0.3358 0.2882 1.0490 0.045(5) Uiso 1 1 calc R
N24 N 0.35797(14) 0.53285(8) 1.07721(12) 0.0351(4) Uani 1 1 d .
C27 C 0.45116(18) 0.52964(11) 1.16797(14) 0.0386(5) Uani 1 1 d .
H25A H 0.4968 0.5759 1.1720 0.043(4) Uiso 1 1 calc R
H25B H 0.5134 0.4916 1.1533 0.043(4) Uiso 1 1 calc R
C28 C 0.39158(19) 0.51424(11) 1.27880(15) 0.0430(5) Uani 1 1 d .
H26A H 0.3340 0.5539 1.2970 0.053(3) Uiso 1 1 calc R
H26B H 0.4591 0.5106 1.3338 0.053(3) Uiso 1 1 calc R
H26C H 0.3441 0.4686 1.2754 0.053(3) Uiso 1 1 calc R
C25 C 0.30962(19) 0.60519(10) 1.04415(17) 0.0416(5) Uani 1 1 d .
H27A H 0.2999 0.6060 0.9658 0.045(4) Uiso 1 1 calc R
H27B H 0.3732 0.6418 1.0644 0.045(4) Uiso 1 1 calc R
C26 C 0.1815(2) 0.62658(12) 1.09353(18) 0.0528(6) Uani 1 1 d .
H28A H 0.1167 0.5907 1.0732 0.066(4) Uiso 1 1 calc R
H28B H 0.1556 0.6745 1.0668 0.066(4) Uiso 1 1 calc R
H28C H 0.1909 0.6282 1.1718 0.066(4) Uiso 1 1 calc R
C29 C 0.70254(19) 0.28904(11) 0.59784(17) 0.0436(5) Uani 1 1 d .
N30 N 0.78453(17) 0.30317(11) 0.53961(16) 0.0630(6) Uani 1 1 d .
O31 O 0.08631(12) -0.09925(7) 1.24462(10) 0.0395(3) Uani 1 1 d .
C32 C -0.03263(19) -0.10679(12) 1.30157(16) 0.0456(5) Uani 1 1 d .
H32A H -0.0439 -0.0649 1.3487 0.059(4) Uiso 1 1 calc R
H32B H -0.0302 -0.1513 1.3446 0.059(4) Uiso 1 1 calc R
H32C H -0.1036 -0.1093 1.2496 0.059(4) Uiso 1 1 calc R

loop_
_atom_site_aniso_label
_atom_site_aniso_U_11
_atom_site_aniso_U_22
_atom_site_aniso_U_33
_atom_site_aniso_U_23
_atom_site_aniso_U_13
_atom_site_aniso_U_12
N1 0.0291(8) 0.0248(8) 0.0329(8) 0.0016(7) 0.0080(6) 0.0034(6)
N2 0.0292(8) 0.0259(9) 0.0280(7) -0.0028(6) 0.0026(6) -0.0013(6)
C3 0.0256(9) 0.0271(10) 0.0240(8) -0.0063(7) -0.0007(7) -0.0021(7)
C4 0.0289(9) 0.0295(10) 0.0362(9) -0.0013(8) 0.0041(8) -0.0005(8)
C5 0.0246(9) 0.0291(10) 0.0288(9) -0.0010(8) 0.0019(7) 0.0040(7)
C6 0.0267(9) 0.0257(10) 0.0271(8) -0.0069(8) 0.0016(7) -0.0034(7)
C7 0.0279(9) 0.0291(10) 0.0281(9) -0.0058(8) 0.0012(7) -0.0007(8)
C8 0.0352(10) 0.0298(11) 0.0288(9) -0.0042(8) 0.0018(8) -0.0085(8)
C9 0.0285(10) 0.0310(11) 0.0416(10) -0.0066(9) 0.0077(8) -0.0086(8)
C10 0.0268(10) 0.0341(11) 0.0541(12) -0.0056(10) 0.0055(9) 0.0001(8)
C11 0.0298(10) 0.0296(11) 0.0423(10) 0.0016(9) 0.0022(8) 0.0003(8)
C12 0.0258(9) 0.0261(10) 0.0249(8) -0.0056(7) -0.0013(7) -0.0023(7)
C13 0.0264(10) 0.0355(11) 0.0372(10) 0.0027(9) 0.0062(8) 0.0002(8)
C14 0.0299(10) 0.0351(11) 0.0438(10) 0.0057(9) 0.0046(8) 0.0037(9)
C15 0.0340(10) 0.0290(11) 0.0272(9) -0.0013(8) 0.0003(8) -0.0069(8)
C16 0.0259(9) 0.0333(11) 0.0291(9) -0.0052(8) 0.0033(7) -0.0048(8)
C17 0.0257(9) 0.0298(10) 0.0296(9) -0.0056(8) -0.0007(7) 0.0028(8)
C18 0.0240(9) 0.0282(10) 0.0233(8) 0.0022(8) 0.0024(7) 0.0037(7)
C19 0.0257(9) 0.0317(11) 0.0262(9) 0.0027(8) -0.0017(7) 0.0039(7)
C20 0.0313(10) 0.0253(10) 0.0320(9) 0.0053(8) 0.0013(8) 0.0053(8)
C21 0.0252(9) 0.0289(10) 0.0299(9) -0.0001(8) 0.0056(7) -0.0011(8)
C22 0.0335(10) 0.0336(11) 0.0312(9) 0.0003(8) -0.0088(8) 0.0044(8)
C23 0.0392(10) 0.0241(10) 0.0326(9) 0.0021(8) -0.0058(8) 0.0087(8)
N24 0.0363(9) 0.0281(9) 0.0408(9) -0.0026(7) -0.0011(7) -0.0026(7)
C27 0.0328(10) 0.0401(12) 0.0430(11) -0.0089(9) 0.0023(9) -0.0078(9)
C28 0.0449(12) 0.0406(13) 0.0436(11) -0.0034(10) 0.0010(9) -0.0086(9)
C25 0.0457(12) 0.0277(11) 0.0516(12) -0.0002(9) 0.0070(10) -0.0036(9)
C26 0.0511(13) 0.0409(13) 0.0667(14) 0.0017(11) 0.0090(11) 0.0074(10)
C29 0.0371(11) 0.0371(12) 0.0572(13) -0.0110(10) 0.0113(10) -0.0080(9)
N30 0.0488(11) 0.0573(13) 0.0842(14) -0.0108(11) 0.0322(11) -0.0164(9)
O31 0.0406(8) 0.0374(8) 0.0408(7) 0.0078(6) 0.0087(6) -0.0055(6)
C32 0.0456(12) 0.0511(14) 0.0404(11) 0.0041(10) 0.0097(9) -0.0138(10)

loop_
_atom_type_symbol
_atom_type_description
_atom_type_scat_dispersion_real
_atom_type_scat_dispersion_imag
_atom_type_scat_source
C C 0.0033 0.0016 'International Tables Vol C Tables 4.2.6.8 and 6.1.1.4'
H H 0.0000 0.0000 'International Tables Vol C Tables 4.2.6.8 and 6.1.1.4'
N N 0.0061 0.0033 'International Tables Vol C Tables 4.2.6.8 and 6.1.1.4'
O O 0.0106 0.0060 'International Tables Vol C Tables 4.2.6.8 and 6.1.1.4'

loop_
_geom_angle_atom_site_label_1
_geom_angle_atom_site_label_2
_geom_angle_atom_site_label_3
_geom_angle
C6 N1 N2 120.34(13)
C6 N1 C5 125.06(14)
N2 N1 C5 113.15(12)
C3 N2 N1 108.73(13)
N2 C3 C12 121.21(15)
N2 C3 C4 113.11(14)
C12 C3 C4 125.67(14)
C3 C4 C5 103.54(13)
N1 C5 C18 110.96(13)
N1 C5 C4 100.30(13)
C18 C5 C4 115.72(13)
N1 C6 C7 119.95(15)
N1 C6 C11 121.10(16)
C7 C6 C11 118.92(15)
C8 C7 C6 120.24(16)
C7 C8 C9 120.70(17)
C8 C9 C10 119.20(16)
C8 C9 C29 119.73(18)
C10 C9 C29 121.07(17)
C11 C10 C9 120.73(17)
C10 C11 C6 120.12(17)
C17 C12 C13 117.64(16)
C17 C12 C3 121.03(15)
C13 C12 C3 121.29(15)
C14 C13 C12 121.13(17)
C13 C14 C15 120.42(17)
O31 C15 C16 125.38(15)
O31 C15 C14 115.26(16)
C16 C15 C14 119.36(16)
C15 C16 C17 119.88(16)
C16 C17 C12 121.56(16)
C19 C18 C23 116.65(16)
C19 C18 C5 122.89(14)
C23 C18 C5 120.42(15)
C20 C19 C18 122.11(15)
C19 C20 C21 121.33(16)
N24 C21 C20 122.58(16)
N24 C21 C22 121.26(15)
C20 C21 C22 116.15(16)
C23 C22 C21 121.38(16)
C22 C23 C18 122.31(17)
C21 N24 C25 121.53(15)
C21 N24 C27 120.39(15)
C25 N24 C27 117.76(16)
N24 C27 C28 114.33(15)
N24 C25 C26 114.59(16)
N30 C29 C9 178.9(2)
C15 O31 C32 117.42(15)

loop_
_geom_bond_atom_site_label_1
_geom_bond_atom_site_label_2
_geom_bond_distance
N1 C6 1.373(2)
N1 N2 1.3792(19)
N1 C5 1.490(2)
N2 C3 1.297(2)
C3 C12 1.459(2)
C3 C4 1.502(2)
C4 C5 1.545(2)
C5 C18 1.507(2)
C6 C7 1.401(2)
C6 C11 1.404(2)
C7 C8 1.373(2)
C8 C9 1.391(2)
C9 C10 1.392(3)
C9 C29 1.435(2)
C10 C11 1.372(2)
C12 C17 1.390(2)
C12 C13 1.398(2)
C13 C14 1.371(2)
C14 C15 1.395(2)
C15 O31 1.369(2)
C15 C16 1.378(2)
C16 C17 1.386(2)
C18 C19 1.383(2)
C18 C23 1.388(2)
C19 C20 1.381(2)
C20 C21 1.404(2)
C21 N24 1.377(2)
C21 C22 1.405(2)
C22 C23 1.372(2)
N24 C25 1.453(2)
N24 C27 1.453(2)
C27 C28 1.525(3)
C25 C26 1.516(3)
C29 N30 1.146(2)
O31 C32 1.430(2)
